data_4100379
_journal_name_full 'Journal of the American Chemical Society'
_journal_year 2005
_chemical_formula_moiety 'C69 H60 B3 N3 '
_chemical_formula_sum 'C76 H68 B3 N3'
_chemical_formula_weight 1055.76
_chemical_name_common trianthryltriphenylborazine-iPr
_space_group_IT_number 2
_symmetry_cell_setting triclinic
_symmetry_space_group_name_Hall '-P 1'
_symmetry_space_group_name_H-M 'P -1'
_cell_angle_alpha 69.938(2)
_cell_angle_beta 87.374(2)
_cell_angle_gamma 83.796(2)
_cell_formula_units_Z 2
_cell_length_a 10.0274(9)
_cell_length_b 15.5465(14)
_cell_length_c 20.3707(18)
_cell_measurement_temperature 173(2)
_cell_volume 2965.3(5)
_diffrn_ambient_temperature 100(2)
_exptl_crystal_density_diffrn 1.182
_cod_database_code 4100379

loop_
_symmetry_equiv_pos_as_xyz
'x, y, z'
'-x, -y, -z'

loop_
_atom_site_label
_atom_site_type_symbol
_atom_site_fract_x
_atom_site_fract_y
_atom_site_fract_z
_atom_site_U_iso_or_equiv
_atom_site_adp_type
_atom_site_occupancy
_atom_site_symmetry_multiplicity
_atom_site_calc_flag
_atom_site_refinement_flags
_atom_site_disorder_assembly
_atom_site_disorder_group
B1 B 0.6460(2) 0.35598(16) 0.21532(13) 0.0201(5) Uani 1 1 d . . .
N1 N 0.58438(16) 0.40834(11) 0.25723(8) 0.0179(4) Uani 1 1 d . . .
B2 B 0.6110(2) 0.38355(16) 0.33039(12) 0.0177(5) Uani 1 1 d . . .
N2 N 0.69818(16) 0.30129(11) 0.36280(8) 0.0172(4) Uani 1 1 d . . .
B3 B 0.7596(2) 0.24450(16) 0.32416(12) 0.0180(5) Uani 1 1 d . . .
N3 N 0.73468(16) 0.27531(11) 0.25069(8) 0.0191(4) Uani 1 1 d . . .
C1 C 0.6226(2) 0.38310(14) 0.13468(10) 0.0197(5) Uani 1 1 d . . .
C2 C 0.6993(2) 0.44738(14) 0.08640(11) 0.0210(5) Uani 1 1 d . . .
C3 C 0.7883(2) 0.49835(14) 0.10822(11) 0.0245(5) Uani 1 1 d . . .
H1 H 0.7933 0.4905 0.1564 0.029 Uiso 1 1 calc R . .
C4 C 0.8654(2) 0.55741(15) 0.06161(12) 0.0302(6) Uani 1 1 d . . .
H2 H 0.9242 0.5899 0.0775 0.036 Uiso 1 1 calc R . .
C5 C 0.8592(2) 0.57124(16) -0.01061(12) 0.0315(6) Uani 1 1 d . . .
H3 H 0.9141 0.6127 -0.0429 0.038 Uiso 1 1 calc R . .
C6 C 0.7754(2) 0.52556(15) -0.03374(12) 0.0285(5) Uani 1 1 d . . .
H4 H 0.7714 0.5360 -0.0824 0.034 Uiso 1 1 calc R . .
C7 C 0.6930(2) 0.46224(14) 0.01314(11) 0.0221(5) Uani 1 1 d . . .
C8 C 0.6084(2) 0.41287(15) -0.00974(11) 0.0245(5) Uani 1 1 d . . .
H5 H 0.6035 0.4231 -0.0583 0.029 Uiso 1 1 calc R . .
C9 C 0.5312(2) 0.34908(14) 0.03673(11) 0.0218(5) Uani 1 1 d . . .
C10 C 0.4466(2) 0.29704(15) 0.01381(12) 0.0279(5) Uani 1 1 d . . .
H6 H 0.4437 0.3050 -0.0345 0.033 Uiso 1 1 calc R . .
C11 C 0.3706(2) 0.23668(16) 0.05964(12) 0.0313(6) Uani 1 1 d . . .
H7 H 0.3148 0.2029 0.0432 0.038 Uiso 1 1 calc R . .
C12 C 0.3731(2) 0.22302(15) 0.13208(12) 0.0285(5) Uani 1 1 d . . .
H8 H 0.3178 0.1814 0.1638 0.034 Uiso 1 1 calc R . .
C13 C 0.4551(2) 0.26981(14) 0.15594(11) 0.0242(5) Uani 1 1 d . . .
H9 H 0.4575 0.2591 0.2047 0.029 Uiso 1 1 calc R . .
C14 C 0.5372(2) 0.33424(14) 0.11003(11) 0.0209(5) Uani 1 1 d . . .
C15 C 0.4884(2) 0.48718(14) 0.22516(10) 0.0185(5) Uani 1 1 d . . .
C16 C 0.3587(2) 0.47377(14) 0.21334(10) 0.0215(5) Uani 1 1 d . . .
H28 H 0.3351 0.4130 0.2230 0.026 Uiso 1 1 calc R . .
C17 C 0.2624(2) 0.54827(15) 0.18745(11) 0.0232(5) Uani 1 1 d . . .
H29 H 0.1737 0.5375 0.1802 0.028 Uiso 1 1 calc R . .
C18 C 0.2938(2) 0.63814(15) 0.17205(10) 0.0229(5) Uani 1 1 d . . .
C19 C 0.4247(2) 0.65058(15) 0.18336(11) 0.0243(5) Uani 1 1 d . . .
H30 H 0.4489 0.7113 0.1730 0.029 Uiso 1 1 calc R . .
C20 C 0.5216(2) 0.57638(14) 0.20952(10) 0.0221(5) Uani 1 1 d . . .
H31 H 0.6105 0.5869 0.2166 0.027 Uiso 1 1 calc R . .
C21 C 0.1907(2) 0.72013(15) 0.14203(11) 0.0296(5) Uani 1 1 d . . .
H32 H 0.2245 0.7743 0.1494 0.036 Uiso 1 1 calc R . .
C22 C 0.1752(3) 0.74335(18) 0.06344(13) 0.0541(8) Uani 1 1 d . . .
H33 H 0.1093 0.7970 0.0454 0.081 Uiso 1 1 calc R . .
H34 H 0.1444 0.6907 0.0544 0.081 Uiso 1 1 calc R . .
H35 H 0.2618 0.7572 0.0400 0.081 Uiso 1 1 calc R . .
C23 C 0.0550(2) 0.70625(17) 0.17862(14) 0.0427(7) Uani 1 1 d . . .
H36 H -0.0074 0.7612 0.1580 0.064 Uiso 1 1 calc R . .
H37 H 0.0652 0.6957 0.2285 0.064 Uiso 1 1 calc R . .
H38 H 0.0197 0.6528 0.1730 0.064 Uiso 1 1 calc R . .
C24 C 0.5462(2) 0.44787(13) 0.37148(10) 0.0184(5) Uani 1 1 d . . .
C25 C 0.6175(2) 0.51777(14) 0.37852(10) 0.0187(5) Uani 1 1 d . . .
C26 C 0.7532(2) 0.52766(14) 0.35505(11) 0.0230(5) Uani 1 1 d . . .
H10 H 0.7972 0.4859 0.3344 0.028 Uiso 1 1 calc R . .
C27 C 0.8209(2) 0.59562(15) 0.36162(11) 0.0265(5) Uani 1 1 d . . .
H11 H 0.9114 0.6003 0.3460 0.032 Uiso 1 1 calc R . .
C28 C 0.7573(2) 0.65933(15) 0.39165(11) 0.0270(5) Uani 1 1 d . . .
H12 H 0.8051 0.7066 0.3960 0.032 Uiso 1 1 calc R . .
C29 C 0.6284(2) 0.65301(14) 0.41415(11) 0.0245(5) Uani 1 1 d . . .
H13 H 0.5869 0.6961 0.4343 0.029 Uiso 1 1 calc R . .
C30 C 0.5537(2) 0.58304(14) 0.40829(10) 0.0200(5) Uani 1 1 d . . .
C31 C 0.4201(2) 0.57724(14) 0.42965(10) 0.0216(5) Uani 1 1 d . . .
H14 H 0.3779 0.6205 0.4494 0.026 Uiso 1 1 calc R . .
C32 C 0.3470(2) 0.51010(13) 0.42290(10) 0.0191(5) Uani 1 1 d . . .
C33 C 0.2089(2) 0.50599(15) 0.44239(11) 0.0247(5) Uani 1 1 d . . .
H15 H 0.1652 0.5510 0.4601 0.030 Uiso 1 1 calc R . .
C34 C 0.1383(2) 0.43938(14) 0.43633(11) 0.0254(5) Uani 1 1 d . . .
H16 H 0.0461 0.4383 0.4493 0.030 Uiso 1 1 calc R . .
C35 C 0.2028(2) 0.37128(15) 0.41049(11) 0.0253(5) Uani 1 1 d . . .
H17 H 0.1540 0.3238 0.4073 0.030 Uiso 1 1 calc R . .
C36 C 0.3338(2) 0.37351(14) 0.39031(10) 0.0219(5) Uani 1 1 d . . .
H18 H 0.3749 0.3276 0.3729 0.026 Uiso 1 1 calc R . .
C37 C 0.41132(19) 0.44308(13) 0.39465(10) 0.0177(5) Uani 1 1 d . . .
C38 C 0.72660(19) 0.27325(13) 0.43666(10) 0.0174(5) Uani 1 1 d . . .
C39 C 0.8437(2) 0.29359(13) 0.45931(10) 0.0188(5) Uani 1 1 d . . .
H39 H 0.9045 0.3283 0.4261 0.023 Uiso 1 1 calc R . .
C40 C 0.8728(2) 0.26375(13) 0.52988(10) 0.0199(5) Uani 1 1 d . . .
H40 H 0.9532 0.2789 0.5443 0.024 Uiso 1 1 calc R . .
C41 C 0.7871(2) 0.21212(13) 0.58034(10) 0.0187(5) Uani 1 1 d . . .
C42 C 0.6695(2) 0.19305(13) 0.55665(11) 0.0197(5) Uani 1 1 d . . .
H41 H 0.6083 0.1585 0.5897 0.024 Uiso 1 1 calc R . .
C43 C 0.6394(2) 0.22308(13) 0.48618(11) 0.0194(5) Uani 1 1 d . . .
H42 H 0.5581 0.2091 0.4717 0.023 Uiso 1 1 calc R . .
C44 C 0.8170(2) 0.17529(15) 0.65808(11) 0.0242(5) Uani 1 1 d . . .
H43 H 0.8033 0.1084 0.6753 0.029 Uiso 1 1 calc R . .
C45 C 0.7178(2) 0.22160(16) 0.69805(11) 0.0309(6) Uani 1 1 d . . .
H44 H 0.7386 0.1963 0.7480 0.046 Uiso 1 1 calc R . .
H45 H 0.6263 0.2101 0.6909 0.046 Uiso 1 1 calc R . .
H46 H 0.7251 0.2880 0.6808 0.046 Uiso 1 1 calc R . .
C46 C 0.9607(2) 0.18257(16) 0.67555(12) 0.0321(6) Uani 1 1 d . . .
H47 H 0.9727 0.1570 0.7263 0.048 Uiso 1 1 calc R . .
H48 H 0.9786 0.2473 0.6585 0.048 Uiso 1 1 calc R . .
H49 H 1.0231 0.1480 0.6531 0.048 Uiso 1 1 calc R . .
C47 C 0.85230(19) 0.15281(14) 0.36059(10) 0.0178(5) Uani 1 1 d . . .
C48 C 0.9931(2) 0.15110(14) 0.35332(10) 0.0188(5) Uani 1 1 d . . .
C49 C 1.0570(2) 0.23132(14) 0.31414(11) 0.0230(5) Uani 1 1 d . . .
H19 H 1.0039 0.2883 0.2948 0.028 Uiso 1 1 calc R . .
C50 C 1.1921(2) 0.22762(16) 0.30408(12) 0.0286(5) Uani 1 1 d . . .
H20 H 1.2317 0.2816 0.2769 0.034 Uiso 1 1 calc R . .
C51 C 1.2745(2) 0.14431(15) 0.33363(12) 0.0297(6) Uani 1 1 d . . .
H21 H 1.3689 0.1426 0.3262 0.036 Uiso 1 1 calc R . .
C52 C 1.2191(2) 0.06731(16) 0.37241(12) 0.0298(5) Uani 1 1 d . . .
H22 H 1.2755 0.0120 0.3928 0.036 Uiso 1 1 calc R . .
C53 C 1.0773(2) 0.06718(14) 0.38350(11) 0.0229(5) Uani 1 1 d . . .
C54 C 1.0187(2) -0.01239(15) 0.42133(11) 0.0260(5) Uani 1 1 d . . .
H23 H 1.0747 -0.0673 0.4435 0.031 Uiso 1 1 calc R . .
C55 C 0.8802(2) -0.01376(14) 0.42758(11) 0.0226(5) Uani 1 1 d . . .
C56 C 0.8201(2) -0.09638(15) 0.46249(11) 0.0286(5) Uani 1 1 d . . .
H24 H 0.8758 -0.1515 0.4845 0.034 Uiso 1 1 calc R . .
C57 C 0.6853(2) -0.09832(16) 0.46512(12) 0.0320(6) Uani 1 1 d . . .
H25 H 0.6474 -0.1546 0.4879 0.038 Uiso 1 1 calc R . .
C58 C 0.6010(2) -0.01630(15) 0.43382(11) 0.0271(5) Uani 1 1 d . . .
H26 H 0.5065 -0.0179 0.4353 0.032 Uiso 1 1 calc R . .
C59 C 0.6543(2) 0.06474(15) 0.40163(10) 0.0223(5) Uani 1 1 d . . .
H27 H 0.5959 0.1192 0.3820 0.027 Uiso 1 1 calc R . .
C60 C 0.7960(2) 0.06989(14) 0.39665(10) 0.0189(5) Uani 1 1 d . . .
C61 C 0.7999(2) 0.22057(14) 0.21049(10) 0.0200(5) Uani 1 1 d . . .
C62 C 0.9041(2) 0.25293(14) 0.16478(11) 0.0229(5) Uani 1 1 d . . .
H50 H 0.9318 0.3118 0.1584 0.027 Uiso 1 1 calc R . .
C63 C 0.9680(2) 0.19937(15) 0.12818(11) 0.0258(5) Uani 1 1 d . . .
H51 H 1.0390 0.2225 0.0967 0.031 Uiso 1 1 calc R . .
C64 C 0.9304(2) 0.11261(14) 0.13656(11) 0.0226(5) Uani 1 1 d . . .
C65 C 0.8252(2) 0.08184(15) 0.18208(11) 0.0260(5) Uani 1 1 d . . .
H52 H 0.7970 0.0231 0.1885 0.031 Uiso 1 1 calc R . .
C66 C 0.7600(2) 0.13517(14) 0.21859(11) 0.0238(5) Uani 1 1 d . . .
H53 H 0.6877 0.1128 0.2493 0.029 Uiso 1 1 calc R . .
C67 C 1.0082(2) 0.05411(15) 0.09822(11) 0.0276(5) Uani 1 1 d . . .
H54 H 1.0301 0.0963 0.0504 0.033 Uiso 1 1 calc R . .
C68 C 1.1406(2) 0.01092(17) 0.13473(13) 0.0410(6) Uani 1 1 d . . .
H55 H 1.1898 -0.0262 0.1095 0.062 Uiso 1 1 calc R . .
H56 H 1.1227 -0.0284 0.1828 0.062 Uiso 1 1 calc R . .
H57 H 1.1944 0.0596 0.1355 0.062 Uiso 1 1 calc R . .
C69 C 0.9287(3) -0.01887(17) 0.08928(13) 0.0436(7) Uani 1 1 d . . .
H58 H 0.9835 -0.0535 0.0639 0.065 Uiso 1 1 calc R . .
H59 H 0.8472 0.0107 0.0628 0.065 Uiso 1 1 calc R . .
H60 H 0.9042 -0.0609 0.1353 0.065 Uiso 1 1 calc R . .
C70 C 0.5587(3) -0.08284(19) 0.19375(15) 0.0470(7) Uani 1 1 d . . .
C71 C 0.6439(3) -0.16161(19) 0.22611(15) 0.0471(7) Uani 1 1 d . . .
H61 H 0.6616 -0.1789 0.2746 0.056 Uiso 1 1 calc R . .
C72 C 0.7016(3) -0.2138(2) 0.18951(17) 0.0544(8) Uani 1 1 d . . .
H62 H 0.7580 -0.2679 0.2131 0.065 Uiso 1 1 calc R . .
C73 C 0.6811(3) -0.1908(2) 0.11960(16) 0.0507(7) Uani 1 1 d . . .
H63 H 0.7247 -0.2277 0.0947 0.061 Uiso 1 1 calc R . .
C74 C 0.5971(3) -0.1143(2) 0.08558(16) 0.0620(9) Uani 1 1 d . . .
H64 H 0.5799 -0.0983 0.0372 0.074 Uiso 1 1 calc R . .
C75 C 0.5370(3) -0.0599(2) 0.12328(16) 0.0572(8) Uani 1 1 d . . .
H65 H 0.4800 -0.0061 0.0998 0.069 Uiso 1 1 calc R . .
C76 C 0.4944(3) -0.0257(2) 0.23416(16) 0.0630(9) Uani 1 1 d . . .
H66 H 0.5220 -0.0530 0.2831 0.094 Uiso 1 1 calc R . .
H67 H 0.3966 -0.0231 0.2315 0.094 Uiso 1 1 calc R . .
H68 H 0.5222 0.0367 0.2145 0.094 Uiso 1 1 calc R . .

loop_
_atom_site_aniso_label
_atom_site_aniso_U_11
_atom_site_aniso_U_22
_atom_site_aniso_U_33
_atom_site_aniso_U_23
_atom_site_aniso_U_13
_atom_site_aniso_U_12
B1 0.0166(13) 0.0179(13) 0.0258(14) -0.0070(11) 0.0024(11) -0.0038(11)
N1 0.0180(9) 0.0139(9) 0.0210(10) -0.0056(7) -0.0004(7) 0.0010(7)
B2 0.0119(12) 0.0162(12) 0.0249(14) -0.0067(10) 0.0028(10) -0.0038(10)
N2 0.0164(9) 0.0170(9) 0.0181(10) -0.0062(7) -0.0005(7) -0.0004(7)
B3 0.0133(12) 0.0169(12) 0.0249(14) -0.0082(11) 0.0027(10) -0.0042(10)
N3 0.0192(9) 0.0185(9) 0.0212(10) -0.0100(8) 0.0026(8) 0.0012(8)
C1 0.0192(11) 0.0161(11) 0.0233(12) -0.0084(9) -0.0002(9) 0.0059(9)
C2 0.0197(11) 0.0177(11) 0.0241(12) -0.0081(9) 0.0004(9) 0.0072(9)
C3 0.0260(12) 0.0214(12) 0.0256(13) -0.0084(10) 0.0016(10) 0.0004(10)
C4 0.0281(13) 0.0244(13) 0.0378(15) -0.0113(11) 0.0032(11) -0.0012(11)
C5 0.0309(13) 0.0250(13) 0.0343(15) -0.0057(11) 0.0086(11) -0.0025(11)
C6 0.0324(13) 0.0237(13) 0.0260(13) -0.0068(10) 0.0055(11) 0.0042(11)
C7 0.0198(11) 0.0191(12) 0.0250(13) -0.0069(10) 0.0012(9) 0.0062(9)
C8 0.0259(12) 0.0257(12) 0.0204(12) -0.0092(10) 0.0001(10) 0.0078(10)
C9 0.0199(11) 0.0211(12) 0.0247(13) -0.0109(10) -0.0027(9) 0.0078(10)
C10 0.0281(13) 0.0326(14) 0.0254(13) -0.0148(11) -0.0043(10) 0.0047(11)
C11 0.0290(13) 0.0324(14) 0.0384(15) -0.0196(12) -0.0020(11) -0.0025(11)
C12 0.0251(12) 0.0245(13) 0.0369(15) -0.0120(11) 0.0010(11) -0.0025(10)
C13 0.0254(12) 0.0237(12) 0.0241(13) -0.0101(10) -0.0004(10) 0.0015(10)
C14 0.0199(11) 0.0193(12) 0.0243(12) -0.0104(9) -0.0001(9) 0.0048(9)
C15 0.0195(11) 0.0192(11) 0.0166(11) -0.0071(9) 0.0003(9) 0.0018(9)
C16 0.0236(12) 0.0182(11) 0.0218(12) -0.0063(9) 0.0002(9) -0.0004(10)
C17 0.0149(11) 0.0287(13) 0.0270(13) -0.0115(10) -0.0012(9) 0.0005(10)
C18 0.0252(12) 0.0246(12) 0.0200(12) -0.0108(10) -0.0021(9) 0.0035(10)
C19 0.0276(12) 0.0184(12) 0.0265(13) -0.0078(10) -0.0032(10) 0.0013(10)
C20 0.0207(11) 0.0217(12) 0.0231(12) -0.0069(9) -0.0013(9) -0.0009(10)
C21 0.0296(13) 0.0276(13) 0.0321(14) -0.0137(11) -0.0078(11) 0.0100(11)
C22 0.066(2) 0.0493(18) 0.0372(17) -0.0131(13) -0.0116(14) 0.0346(15)
C23 0.0328(14) 0.0398(16) 0.0578(18) -0.0239(14) -0.0062(13) 0.0137(12)
C24 0.0192(11) 0.0155(11) 0.0177(12) -0.0030(9) -0.0018(9) 0.0025(9)
C25 0.0195(11) 0.0168(11) 0.0173(12) -0.0040(9) -0.0024(9) 0.0036(9)
C26 0.0223(12) 0.0203(12) 0.0258(13) -0.0083(10) 0.0006(10) 0.0020(10)
C27 0.0185(12) 0.0271(13) 0.0324(14) -0.0081(11) -0.0010(10) -0.0026(10)
C28 0.0271(13) 0.0203(12) 0.0355(14) -0.0108(10) -0.0024(10) -0.0055(10)
C29 0.0268(13) 0.0192(12) 0.0289(13) -0.0108(10) -0.0018(10) 0.0012(10)
C30 0.0223(12) 0.0163(11) 0.0202(12) -0.0051(9) -0.0027(9) 0.0008(9)
C31 0.0234(12) 0.0180(12) 0.0231(12) -0.0087(9) 0.0003(9) 0.0042(10)
C32 0.0208(11) 0.0165(11) 0.0182(12) -0.0049(9) -0.0012(9) 0.0034(9)
C33 0.0229(12) 0.0231(12) 0.0283(13) -0.0118(10) 0.0025(10) 0.0052(10)
C34 0.0176(11) 0.0269(13) 0.0317(13) -0.0111(10) 0.0040(10) -0.0005(10)
C35 0.0234(12) 0.0248(12) 0.0292(13) -0.0103(10) 0.0014(10) -0.0052(10)
C36 0.0233(12) 0.0192(12) 0.0240(12) -0.0094(10) -0.0015(10) 0.0016(10)
C37 0.0192(11) 0.0162(11) 0.0154(11) -0.0034(9) -0.0020(9) 0.0026(9)
C38 0.0184(11) 0.0120(10) 0.0220(12) -0.0078(9) 0.0000(9) 0.0042(9)
C39 0.0188(11) 0.0146(11) 0.0222(12) -0.0061(9) 0.0015(9) 0.0008(9)
C40 0.0169(11) 0.0163(11) 0.0282(13) -0.0103(10) -0.0021(9) 0.0010(9)
C41 0.0215(11) 0.0137(11) 0.0210(12) -0.0075(9) -0.0005(9) 0.0026(9)
C42 0.0212(12) 0.0151(11) 0.0224(12) -0.0066(9) 0.0035(9) -0.0008(9)
C43 0.0161(11) 0.0174(11) 0.0264(13) -0.0103(9) -0.0002(9) 0.0004(9)
C44 0.0267(12) 0.0205(12) 0.0253(13) -0.0081(10) -0.0009(10) -0.0005(10)
C45 0.0360(14) 0.0340(14) 0.0227(13) -0.0105(11) 0.0002(10) 0.0000(11)
C46 0.0322(13) 0.0395(15) 0.0229(13) -0.0073(11) -0.0047(10) -0.0052(11)
C47 0.0185(11) 0.0199(11) 0.0189(12) -0.0121(9) 0.0017(9) -0.0004(9)
C48 0.0183(11) 0.0190(11) 0.0215(12) -0.0104(9) 0.0008(9) -0.0007(9)
C49 0.0244(12) 0.0181(12) 0.0277(13) -0.0097(10) 0.0001(10) -0.0005(10)
C50 0.0242(13) 0.0284(13) 0.0355(14) -0.0125(11) 0.0043(11) -0.0089(11)
C51 0.0157(12) 0.0332(14) 0.0410(15) -0.0138(12) 0.0013(10) -0.0033(11)
C52 0.0190(12) 0.0263(13) 0.0436(15) -0.0129(11) -0.0026(11) 0.0041(10)
C53 0.0179(11) 0.0234(12) 0.0290(13) -0.0118(10) 0.0009(10) 0.0004(10)
C54 0.0227(12) 0.0182(12) 0.0345(14) -0.0079(10) -0.0012(10) 0.0054(10)
C55 0.0229(12) 0.0190(12) 0.0256(13) -0.0084(10) 0.0017(10) 0.0009(10)
C56 0.0269(13) 0.0190(12) 0.0369(14) -0.0068(10) 0.0040(11) 0.0004(10)
C57 0.0301(14) 0.0237(13) 0.0415(15) -0.0101(11) 0.0077(11) -0.0068(11)
C58 0.0188(12) 0.0327(14) 0.0317(14) -0.0137(11) 0.0053(10) -0.0046(10)
C59 0.0213(12) 0.0216(12) 0.0249(12) -0.0101(10) 0.0011(9) 0.0013(10)
C60 0.0184(11) 0.0200(11) 0.0200(12) -0.0102(9) 0.0018(9) 0.0009(9)
C61 0.0202(11) 0.0189(11) 0.0206(12) -0.0082(9) -0.0031(9) 0.0056(9)
C62 0.0242(12) 0.0172(11) 0.0271(13) -0.0085(10) 0.0020(10) 0.0006(10)
C63 0.0265(12) 0.0235(12) 0.0266(13) -0.0090(10) 0.0049(10) -0.0005(10)
C64 0.0256(12) 0.0198(12) 0.0220(12) -0.0080(10) -0.0014(10) 0.0028(10)
C65 0.0296(13) 0.0213(12) 0.0296(13) -0.0123(10) 0.0013(10) -0.0020(10)
C66 0.0227(12) 0.0247(12) 0.0244(13) -0.0091(10) 0.0023(10) -0.0034(10)
C67 0.0334(13) 0.0222(12) 0.0277(13) -0.0113(10) 0.0063(10) 0.0017(11)
C68 0.0370(15) 0.0345(15) 0.0507(17) -0.0181(13) 0.0065(13) 0.0096(12)
C69 0.0531(17) 0.0386(16) 0.0514(17) -0.0320(14) 0.0142(14) -0.0079(14)
C70 0.0424(16) 0.0438(17) 0.057(2) -0.0174(15) 0.0131(14) -0.0184(14)
C71 0.0372(16) 0.0411(17) 0.0525(19) -0.0006(14) -0.0013(14) -0.0105(14)
C72 0.0335(16) 0.0520(19) 0.071(2) -0.0108(17) -0.0009(15) -0.0079(14)
C73 0.0377(17) 0.0540(19) 0.063(2) -0.0210(16) -0.0009(15) -0.0107(15)
C74 0.054(2) 0.079(2) 0.053(2) -0.0205(18) -0.0045(16) -0.0091(19)
C75 0.0423(18) 0.054(2) 0.065(2) -0.0083(16) -0.0065(16) 0.0019(15)
C76 0.0546(19) 0.0468(19) 0.087(2) -0.0213(17) 0.0119(17) -0.0136(16)

loop_
_geom_bond_atom_site_label_1
_geom_bond_atom_site_label_2
_geom_bond_distance
_geom_bond_site_symmetry_2
_geom_bond_publ_flag
B1 N3 1.442(3) . ?
B1 N1 1.447(3) . ?
B1 C1 1.572(3) . ?
N1 B2 1.436(3) . ?
N1 C15 1.452(2) . ?
B2 N2 1.438(3) . ?
B2 C24 1.583(3) . ?
N2 B3 1.447(3) . ?
N2 C38 1.448(2) . ?
B3 N3 1.431(3) . ?
B3 C47 1.581(3) . ?
N3 C61 1.460(2) . ?
C1 C2 1.407(3) . ?
C1 C14 1.416(3) . ?
C2 C3 1.433(3) . ?
C2 C7 1.433(3) . ?
C3 C4 1.353(3) . ?
C4 C5 1.415(3) . ?
C5 C6 1.352(3) . ?
C6 C7 1.422(3) . ?
C7 C8 1.396(3) . ?
C8 C9 1.391(3) . ?
C9 C10 1.427(3) . ?
C9 C14 1.434(3) . ?
C10 C11 1.349(3) . ?
C11 C12 1.418(3) . ?
C12 C13 1.360(3) . ?
C13 C14 1.422(3) . ?
C15 C16 1.384(3) . ?
C15 C20 1.386(3) . ?
C16 C17 1.392(3) . ?
C17 C18 1.391(3) . ?
C18 C19 1.388(3) . ?
C18 C21 1.519(3) . ?
C19 C20 1.394(3) . ?
C21 C23 1.521(3) . ?
C21 C22 1.527(3) . ?
C24 C37 1.413(3) . ?
C24 C25 1.413(3) . ?
C25 C26 1.428(3) . ?
C25 C30 1.433(3) . ?
C26 C27 1.363(3) . ?
C27 C28 1.416(3) . ?
C28 C29 1.354(3) . ?
C29 C30 1.426(3) . ?
C30 C31 1.392(3) . ?
C31 C32 1.385(3) . ?
C32 C33 1.425(3) . ?
C32 C37 1.437(3) . ?
C33 C34 1.358(3) . ?
C34 C35 1.421(3) . ?
C35 C36 1.359(3) . ?
C36 C37 1.426(3) . ?
C38 C43 1.385(3) . ?
C38 C39 1.386(3) . ?
C39 C40 1.385(3) . ?
C40 C41 1.393(3) . ?
C41 C42 1.392(3) . ?
C41 C44 1.520(3) . ?
C42 C43 1.385(3) . ?
C44 C46 1.524(3) . ?
C44 C45 1.531(3) . ?
C47 C60 1.411(3) . ?
C47 C48 1.411(3) . ?
C48 C49 1.430(3) . ?
C48 C53 1.433(3) . ?
C49 C50 1.359(3) . ?
C50 C51 1.415(3) . ?
C51 C52 1.349(3) . ?
C52 C53 1.430(3) . ?
C53 C54 1.390(3) . ?
C54 C55 1.391(3) . ?
C55 C56 1.421(3) . ?
C55 C60 1.432(3) . ?
C56 C57 1.353(3) . ?
C57 C58 1.416(3) . ?
C58 C59 1.360(3) . ?
C59 C60 1.429(3) . ?
C61 C66 1.382(3) . ?
C61 C62 1.383(3) . ?
C62 C63 1.388(3) . ?
C63 C64 1.392(3) . ?
C64 C65 1.385(3) . ?
C64 C67 1.524(3) . ?
C65 C66 1.389(3) . ?
C67 C69 1.518(3) . ?
C67 C68 1.524(3) . ?
C70 C75 1.377(4) . ?
C70 C71 1.391(4) . ?
C70 C76 1.487(4) . ?
C71 C72 1.350(4) . ?
C72 C73 1.364(4) . ?
C73 C74 1.370(4) . ?
C74 C75 1.400(4) . ?

loop_
_cod_related_entry_id
_cod_related_entry_database
_cod_related_entry_code
1 ChemSpider 30659908
